data_9017410
loop_
_publ_author_name
'Demichelis, R.'
'Raiteri, P.'
'Gale, J. D.'
'Dovesi, R.'

_publ_section_title
;
 A new structural model for disorder in vaterite from first-principles calculations
;
_journal_name_full CrystEngComm
_journal_page_first 44
_journal_page_last 47
_journal_volume 14
_journal_year 2012
_chemical_compound_source theoretical
_chemical_formula_sum 'C Ca O3'
_chemical_name_mineral Vaterite
_space_group_IT_number 40
_space_group_name_Hall 'A 2 -2a'
_space_group_name_H-M_alt 'A m a 2'
_symmetry_space_group_name_H-M 'A m a 2'
_cell_angle_alpha 90
_cell_angle_beta 90
_cell_angle_gamma 90
_cell_length_a 8.4905
_cell_length_b 6.3905
_cell_length_c 4.5026
_cell_formula_units_Z 4
_cell_volume 244.305
_database_code_amcsd 0019871
_exptl_crystal_density_diffrn 2.721
_cod_data_source_file inputs/fixed/downloads/14/14767.cif
_cod_data_source_block 14767
_cod_original_formula_sum 'Ca C O3'
_cod_database_code 9017410

loop_
_space_group_symop_operation_xyz
x,y,z
x,1/2+y,1/2+z
1/2+x,-y,z
1/2+x,1/2-y,1/2+z
1/2-x,y,z
1/2-x,1/2+y,1/2+z
-x,-y,z
-x,1/2-y,1/2+z

loop_
_atom_site_label
_atom_site_fract_x
_atom_site_fract_y
_atom_site_fract_z
Ca 0.50000 0.00000 0.50868
C 0.25000 0.14432 0.94400
O1 0.38423 0.16589 0.07718
O2 0.25000 0.10559 0.66336

loop_
_cod_related_entry_id
_cod_related_entry_database
_cod_related_entry_code
1 AMCSD 0019871
